data_4130185
loop_
_publ_author_name
'Mo, Zhenbo'
'Rit, Arnab'
'Campos, Jes\'us'
'Kolychev, Eugene L.'
'Aldridge, Simon'

_publ_section_title
;
 Catalytic B-N Dehydrogenation Using Frustrated Lewis Pairs: Evidence for
 a Chain-Growth Coupling Mechanism.
;
_journal_issue 10
_journal_name_full 'Journal of the American Chemical Society'
_journal_page_first 3306
_journal_page_last 3309
_journal_paper_doi 10.1021/jacs.6b01170
_journal_volume 138
_journal_year 2016
_chemical_formula_moiety 'C40 H28 B2 Cl2 F10 N1 O1 P1'
_chemical_formula_sum 'C40 H28 B2 Cl2 F10 N O P'
_chemical_formula_weight 852.15
_space_group_IT_number 2
_space_group_name_Hall '-P 1'
_space_group_name_H-M_alt 'P -1'
_symmetry_cell_setting triclinic
_symmetry_space_group_name_Hall '-P 1'
_symmetry_space_group_name_H-M 'P -1'
_atom_sites_solution_hydrogens difmap
_atom_sites_solution_primary other
_cell_angle_alpha 97.1164(7)
_cell_angle_beta 110.1020(7)
_cell_angle_gamma 96.6299(7)
_cell_formula_units_Z 2
_cell_length_a 12.4563(2)
_cell_length_b 12.7878(2)
_cell_length_c 13.9516(2)
_cell_measurement_reflns_used 8375
_cell_measurement_temperature 150
_cell_measurement_theta_max 27
_cell_measurement_theta_min 5
_cell_volume 2040.88(6)
_computing_cell_refinement 'DENZO/SCALEPACK (Otwinowski & Minor, 1997)'
_computing_data_collection 'COLLECT (Nonius, 2001).'
_computing_data_reduction 'DENZO/SCALEPACK (Otwinowski & Minor, 1997)'
_computing_molecular_graphics 'CAMERON (Watkin et al., 1996)'
_computing_publication_material 'CRYSTALS (Betteridge et al., 2003)'
_computing_structure_refinement 'CRYSTALS (Betteridge et al., 2003)'
_computing_structure_solution 'Superflip (Palatinus & Chapuis, 2007)'
_diffrn_ambient_temperature 150
_diffrn_measured_fraction_theta_full 0.992
_diffrn_measured_fraction_theta_max 0.991
_diffrn_measurement_device Area
_diffrn_measurement_device_type 'Nonius KappaCCD'
_diffrn_measurement_method \w
_diffrn_radiation_monochromator graphite
_diffrn_radiation_type 'Mo K\a'
_diffrn_radiation_wavelength 0.71073
_diffrn_reflns_av_R_equivalents 0.021
_diffrn_reflns_limit_h_max 14
_diffrn_reflns_limit_h_min -16
_diffrn_reflns_limit_k_max 16
_diffrn_reflns_limit_k_min -16
_diffrn_reflns_limit_l_max 18
_diffrn_reflns_limit_l_min 0
_diffrn_reflns_number 9260
_diffrn_reflns_theta_full 26.652
_diffrn_reflns_theta_max 27.476
_diffrn_reflns_theta_min 5.121
_diffrn_standards_number 0
_exptl_absorpt_coefficient_mu 0.277
_exptl_absorpt_correction_T_max 0.94
_exptl_absorpt_correction_T_min 0.94
_exptl_absorpt_correction_type multi-scan
_exptl_absorpt_process_details 'DENZO/SCALEPACK (Otwinowski & Minor, 1997)'
_exptl_crystal_colour colorless
_exptl_crystal_density_diffrn 1.387
_exptl_crystal_density_method 'not measured'
_exptl_crystal_description block
_exptl_crystal_F_000 864
_exptl_crystal_size_max 0.280
_exptl_crystal_size_mid 0.240
_exptl_crystal_size_min 0.220
_platon_squeeze_details
;
;
_refine_diff_density_max 0.59
_refine_diff_density_min -0.65
_refine_ls_extinction_method None
_refine_ls_goodness_of_fit_ref 0.9601
_refine_ls_hydrogen_treatment noref
_refine_ls_matrix_type full
_refine_ls_number_parameters 514
_refine_ls_number_reflns 9260
_refine_ls_number_restraints 0
_refine_ls_R_factor_all 0.0683
_refine_ls_R_factor_gt 0.0503
_refine_ls_shift/su_max 0.0006263
_refine_ls_shift/su_mean 0.0000340
_refine_ls_structure_factor_coef Fsqd
_refine_ls_weighting_details
;
 Method, part 1, Chebychev polynomial, (Watkin, 1994, Prince, 1982) 
 [weight] = 1.0/[A~0~*T~0~(x)+A~1~*T~1~(x) ... +A~n-1~]*T~n-1~(x)] 
 where A~i~ are the Chebychev coefficients listed below and x= Fcalc/Fmax 
 Method = Robust Weighting (Prince, 1982) 
 W = [weight] * [1-(deltaF/6*sigmaF)^2^]^2^ 
 A~i~ are: 
 47.9 78.4 46.8 19.4 4.37 
;
_refine_ls_weighting_scheme calc
_refine_ls_wR_factor_all 0.1453
_refine_ls_wR_factor_gt 0.1247
_refine_ls_wR_factor_ref 0.1453
_reflns_limit_h_max 14
_reflns_limit_h_min -16
_reflns_limit_k_max 16
_reflns_limit_k_min -16
_reflns_limit_l_max 18
_reflns_limit_l_min 0
_reflns_number_gt 7094
_reflns_number_total 9260
_reflns_threshold_expression I>2.0\s(I)
_oxford_diffrn_Wilson_B_factor 2.35
_oxford_diffrn_Wilson_scale 4.07
_oxford_refine_ls_r_factor_ref 0.0683
_oxford_refine_ls_scale 0.5140(9)
_oxford_reflns_number_all 9260
_oxford_reflns_threshold_expression_ref I>-3.0\s(I)
_cod_data_source_file ja6b01170_si_002.cif
_cod_data_source_block 2-BH2NH2
_cod_depositor_comments
;
The following automatic conversions were performed:

data item '_atom_sites_solution_primary' value 'Other' was changed to
'other' in accordance with the
/home/saulius/struct/COD-crude-data/automatic-downloads/DataCite-retrospective/ACS/depositions/lib/dictionaries/cif_core.dic
dictionary named 'cif_core.dic' version 2.4.2 last updated on
2011-04-26.

Automatic conversion script
Id: cif_fix_values 6909 2019-04-08 15:41:33Z antanas 
;
_cod_original_sg_symbol_Hall '-P 1 '
_cod_original_sg_symbol_H-M 'P -1 '
_cod_original_formula_sum 'C40 H28 B2 Cl2 F10 N1 O1 P1'
_cod_database_code 4130185

loop_
_symmetry_equiv_pos_as_xyz
x,y,z
-x,-y,-z

loop_
_atom_site_label
_atom_site_type_symbol
_atom_site_fract_x
_atom_site_fract_y
_atom_site_fract_z
_atom_site_U_iso_or_equiv
_atom_site_occupancy
_atom_site_adp_type
Cl1 Cl 0.71035(10) 0.45005(8) -0.00678(8) 0.0695 1.0000 Uani
C40 C 0.6804(2) 0.5573(2) 0.0655(2) 0.0388 1.0000 Uani
Cl2 Cl 0.61191(7) 0.51431(7) 0.14763(7) 0.0562 1.0000 Uani
P1 P 0.67111(4) 0.90299(4) 0.16849(4) 0.0207 1.0000 Uani
C1 C 0.65089(18) 0.83334(16) 0.04161(16) 0.0220 1.0000 Uani
C2 C 0.54318(19) 0.79976(17) -0.03892(18) 0.0260 1.0000 Uani
C3 C 0.5374(2) 0.74498(18) -0.13380(18) 0.0289 1.0000 Uani
C4 C 0.6379(2) 0.72512(18) -0.14997(17) 0.0272 1.0000 Uani
C5 C 0.74680(19) 0.75813(16) -0.07129(16) 0.0227 1.0000 Uani
C6 C 0.74992(17) 0.81012(15) 0.02322(15) 0.0200 1.0000 Uani
O1 O 0.85403(12) 0.84164(11) 0.10552(11) 0.0211 1.0000 Uani
C15 C 0.93321(17) 0.76948(16) 0.11384(16) 0.0208 1.0000 Uani
C14 C 0.99827(17) 0.75473(16) 0.21316(16) 0.0212 1.0000 Uani
C13 C 1.07661(18) 0.68314(18) 0.21556(17) 0.0248 1.0000 Uani
C12 C 1.08553(19) 0.63024(18) 0.12650(19) 0.0273 1.0000 Uani
C11 C 1.01674(19) 0.64709(18) 0.02965(17) 0.0252 1.0000 Uani
C10 C 0.93901(18) 0.71846(16) 0.02133(16) 0.0221 1.0000 Uani
C7 C 0.86291(19) 0.74603(18) -0.08117(17) 0.0249 1.0000 Uani
C9 C 0.8493(2) 0.6624(2) -0.17454(18) 0.0350 1.0000 Uani
C8 C 0.9183(2) 0.8555(2) -0.0940(2) 0.0359 1.0000 Uani
B1 B 0.9979(2) 0.81298(18) 0.32352(18) 0.0209 1.0000 Uani
N1 N 0.90635(15) 0.89453(14) 0.30990(14) 0.0220 1.0000 Uani
B2 B 0.7750(2) 0.8444(2) 0.28255(19) 0.0241 1.0000 Uani
C28 C 1.12947(18) 0.88440(17) 0.38576(16) 0.0233 1.0000 Uani
C33 C 1.21930(19) 0.85204(19) 0.46088(18) 0.0279 1.0000 Uani
F5 F 1.20453(12) 0.75464(13) 0.48737(12) 0.0388 1.0000 Uani
C32 C 1.3277(2) 0.9144(2) 0.51350(18) 0.0337 1.0000 Uani
F4 F 1.40962(13) 0.87762(16) 0.58604(12) 0.0483 1.0000 Uani
C31 C 1.3506(2) 1.0147(2) 0.4922(2) 0.0358 1.0000 Uani
F3 F 1.45305(13) 1.07822(15) 0.54547(14) 0.0500 1.0000 Uani
C30 C 1.2671(2) 1.0491(2) 0.4150(2) 0.0347 1.0000 Uani
C29 C 1.1605(2) 0.98358(18) 0.36329(18) 0.0272 1.0000 Uani
F1 F 1.08452(13) 1.02072(12) 0.28530(12) 0.0375 1.0000 Uani
F2 F 1.28963(15) 1.14502(13) 0.38924(16) 0.0528 1.0000 Uani
C34 C 0.96226(17) 0.73218(16) 0.39540(16) 0.0210 1.0000 Uani
C35 C 0.91998(19) 0.62324(17) 0.36761(17) 0.0247 1.0000 Uani
F6 F 0.90642(13) 0.56914(11) 0.27347(11) 0.0335 1.0000 Uani
C36 C 0.8863(2) 0.56256(18) 0.4312(2) 0.0311 1.0000 Uani
F7 F 0.84521(16) 0.45721(12) 0.39827(14) 0.0471 1.0000 Uani
C37 C 0.8936(2) 0.6090(2) 0.5274(2) 0.0334 1.0000 Uani
F8 F 0.86298(17) 0.55098(14) 0.59037(14) 0.0508 1.0000 Uani
C38 C 0.9334(2) 0.7175(2) 0.55928(18) 0.0300 1.0000 Uani
C39 C 0.96583(19) 0.77481(17) 0.49329(17) 0.0249 1.0000 Uani
F10 F 1.00309(13) 0.88185(10) 0.52911(10) 0.0316 1.0000 Uani
F9 F 0.93942(15) 0.76544(13) 0.65247(11) 0.0409 1.0000 Uani
C22 C 0.72170(18) 1.04171(17) 0.17095(17) 0.0229 1.0000 Uani
C27 C 0.73380(19) 1.07963(18) 0.08537(18) 0.0269 1.0000 Uani
C26 C 0.7717(2) 1.1882(2) 0.0917(2) 0.0331 1.0000 Uani
C25 C 0.7963(2) 1.25821(19) 0.1828(2) 0.0355 1.0000 Uani
C24 C 0.7859(2) 1.22134(19) 0.2688(2) 0.0361 1.0000 Uani
C23 C 0.7499(2) 1.11336(18) 0.26350(18) 0.0297 1.0000 Uani
C16 C 0.52987(18) 0.89255(17) 0.17929(17) 0.0240 1.0000 Uani
C21 C 0.47427(19) 0.98001(18) 0.18279(18) 0.0276 1.0000 Uani
C20 C 0.3678(2) 0.9685(2) 0.1963(2) 0.0333 1.0000 Uani
C19 C 0.3173(2) 0.8702(2) 0.2051(2) 0.0370 1.0000 Uani
C18 C 0.3728(2) 0.7829(2) 0.2019(2) 0.0388 1.0000 Uani
C17 C 0.4796(2) 0.79353(19) 0.1900(2) 0.0332 1.0000 Uani
H42 H 0.7534 0.6044 0.1072 0.0475 1.0000 Uiso
H41 H 0.6305 0.5953 0.0175 0.0479 1.0000 Uiso
H2 H 0.4752 0.8132 -0.0289 0.0304 1.0000 Uiso
H3 H 0.4635 0.7211 -0.1880 0.0357 1.0000 Uiso
H4 H 0.6317 0.6888 -0.2154 0.0330 1.0000 Uiso
H13 H 1.1254 0.6705 0.2803 0.0295 1.0000 Uiso
H12 H 1.1390 0.5825 0.1320 0.0332 1.0000 Uiso
H11 H 1.0228 0.6091 -0.0295 0.0306 1.0000 Uiso
H91 H 0.9244 0.6547 -0.1789 0.0527 1.0000 Uiso
H92 H 0.8014 0.6821 -0.2385 0.0524 1.0000 Uiso
H93 H 0.8123 0.5936 -0.1690 0.0522 1.0000 Uiso
H81 H 0.9924 0.8502 -0.1000 0.0536 1.0000 Uiso
H82 H 0.9301 0.9092 -0.0349 0.0535 1.0000 Uiso
H83 H 0.8689 0.8771 -0.1553 0.0536 1.0000 Uiso
H27 H 0.7173 1.0322 0.0233 0.0314 1.0000 Uiso
H26 H 0.7808 1.2121 0.0337 0.0405 1.0000 Uiso
H25 H 0.8216 1.3307 0.1856 0.0432 1.0000 Uiso
H24 H 0.8022 1.2678 0.3306 0.0435 1.0000 Uiso
H23 H 0.7443 1.0872 0.3216 0.0360 1.0000 Uiso
H21 H 0.5077 1.0462 0.1760 0.0329 1.0000 Uiso
H20 H 0.3308 1.0288 0.1989 0.0396 1.0000 Uiso
H19 H 0.2441 0.8623 0.2126 0.0442 1.0000 Uiso
H18 H 0.3383 0.7156 0.2074 0.0470 1.0000 Uiso
H17 H 0.5173 0.7317 0.1881 0.0402 1.0000 Uiso
H112 H 0.9301 0.9426 0.3677 0.0331 1.0000 Uiso
H111 H 0.9129 0.9339 0.2640 0.0329 1.0000 Uiso
H212 H 0.7396 0.8569 0.3577 0.0417 1.0000 Uiso
H211 H 0.7550 0.7578 0.2542 0.0465 1.0000 Uiso

loop_
_atom_site_aniso_label
_atom_site_aniso_U_11
_atom_site_aniso_U_22
_atom_site_aniso_U_33
_atom_site_aniso_U_23
_atom_site_aniso_U_13
_atom_site_aniso_U_12
Cl1 0.0967(7) 0.0612(5) 0.0673(6) 0.0096(4) 0.0434(5) 0.0382(5)
C40 0.0423(14) 0.0305(12) 0.0424(14) 0.0057(11) 0.0147(12) 0.0038(10)
Cl2 0.0543(4) 0.0575(5) 0.0634(5) 0.0122(4) 0.0321(4) 0.0004(3)
P1 0.0198(2) 0.0193(2) 0.0245(3) 0.00295(19) 0.0098(2) 0.00466(18)
C1 0.0216(10) 0.0194(9) 0.0251(10) 0.0039(8) 0.0084(8) 0.0045(7)
C2 0.0251(10) 0.0234(10) 0.0281(11) 0.0041(8) 0.0079(9) 0.0053(8)
C3 0.0267(11) 0.0258(11) 0.0275(11) 0.0026(9) 0.0023(9) 0.0034(8)
C4 0.0319(11) 0.0244(10) 0.0225(10) 0.0022(8) 0.0072(9) 0.0050(9)
C5 0.0268(10) 0.0195(9) 0.0226(10) 0.0046(8) 0.0095(8) 0.0043(8)
C6 0.0219(9) 0.0158(9) 0.0209(9) 0.0031(7) 0.0064(8) 0.0022(7)
O1 0.0197(7) 0.0204(7) 0.0222(7) 0.0011(5) 0.0070(6) 0.0037(5)
C15 0.0187(9) 0.0192(9) 0.0251(10) 0.0019(8) 0.0092(8) 0.0030(7)
C14 0.0200(9) 0.0195(9) 0.0224(10) 0.0012(7) 0.0071(8) 0.0012(7)
C13 0.0218(10) 0.0252(10) 0.0258(10) 0.0023(8) 0.0071(8) 0.0044(8)
C12 0.0254(10) 0.0246(10) 0.0341(12) 0.0029(9) 0.0127(9) 0.0088(8)
C11 0.0258(10) 0.0252(10) 0.0274(10) 0.0014(8) 0.0141(9) 0.0052(8)
C10 0.0226(10) 0.0216(10) 0.0235(10) 0.0020(8) 0.0112(8) 0.0030(8)
C7 0.0272(10) 0.0283(11) 0.0226(10) 0.0058(8) 0.0120(8) 0.0075(8)
C9 0.0421(14) 0.0433(14) 0.0229(11) 0.0040(10) 0.0137(10) 0.0162(11)
C8 0.0367(13) 0.0381(13) 0.0418(14) 0.0177(11) 0.0215(11) 0.0063(10)
B1 0.0207(10) 0.0180(10) 0.0217(10) -0.0001(8) 0.0062(9) 0.0024(8)
N1 0.0226(8) 0.0203(8) 0.0221(8) 0.0011(7) 0.0082(7) 0.0028(7)
B2 0.0224(11) 0.0249(11) 0.0261(11) 0.0072(9) 0.0090(9) 0.0047(9)
C28 0.0213(10) 0.0276(10) 0.0202(9) 0.0008(8) 0.0083(8) 0.0025(8)
C33 0.0230(10) 0.0348(12) 0.0258(11) 0.0043(9) 0.0096(9) 0.0028(9)
F5 0.0281(7) 0.0448(9) 0.0433(8) 0.0202(7) 0.0078(6) 0.0085(6)
C32 0.0203(10) 0.0519(15) 0.0238(11) -0.0002(10) 0.0049(9) 0.0030(10)
F4 0.0233(7) 0.0774(12) 0.0356(8) 0.0092(8) 0.0005(6) 0.0075(7)
C31 0.0202(10) 0.0446(14) 0.0346(12) -0.0140(11) 0.0113(9) -0.0079(10)
F3 0.0234(7) 0.0570(10) 0.0543(10) -0.0183(8) 0.0108(7) -0.0129(7)
C30 0.0304(12) 0.0287(12) 0.0436(14) -0.0034(10) 0.0185(11) -0.0054(9)
C29 0.0257(10) 0.0270(11) 0.0282(11) 0.0016(9) 0.0110(9) 0.0017(8)
F1 0.0326(7) 0.0352(8) 0.0440(8) 0.0177(6) 0.0110(6) 0.0004(6)
F2 0.0415(9) 0.0323(8) 0.0810(13) 0.0078(8) 0.0235(9) -0.0095(7)
C34 0.0194(9) 0.0205(9) 0.0213(9) 0.0007(7) 0.0064(8) 0.0026(7)
C35 0.0263(10) 0.0217(10) 0.0247(10) 0.0022(8) 0.0083(8) 0.0038(8)
F6 0.0429(8) 0.0239(6) 0.0298(7) -0.0036(5) 0.0135(6) -0.0020(6)
C36 0.0346(12) 0.0193(10) 0.0391(13) 0.0055(9) 0.0139(10) 0.0017(9)
F7 0.0673(11) 0.0208(7) 0.0547(10) 0.0050(7) 0.0283(9) -0.0039(7)
C37 0.0392(13) 0.0311(12) 0.0367(13) 0.0132(10) 0.0199(11) 0.0052(10)
F8 0.0742(12) 0.0427(9) 0.0493(10) 0.0201(8) 0.0375(9) 0.0030(8)
C38 0.0327(12) 0.0352(12) 0.0250(11) 0.0054(9) 0.0138(9) 0.0067(9)
C39 0.0245(10) 0.0222(10) 0.0269(10) 0.0033(8) 0.0087(8) 0.0031(8)
F10 0.0426(8) 0.0233(6) 0.0278(7) -0.0028(5) 0.0161(6) -0.0009(6)
F9 0.0554(9) 0.0439(9) 0.0295(7) 0.0034(6) 0.0251(7) 0.0044(7)
C22 0.0192(9) 0.0216(10) 0.0297(11) 0.0050(8) 0.0100(8) 0.0057(7)
C27 0.0252(10) 0.0264(11) 0.0280(11) 0.0036(8) 0.0090(9) 0.0037(8)
C26 0.0323(12) 0.0289(12) 0.0394(13) 0.0123(10) 0.0129(10) 0.0040(9)
C25 0.0322(12) 0.0232(11) 0.0466(14) 0.0093(10) 0.0086(11) 0.0018(9)
C24 0.0401(14) 0.0239(11) 0.0381(13) -0.0021(10) 0.0099(11) 0.0023(10)
C23 0.0353(12) 0.0246(11) 0.0275(11) 0.0016(9) 0.0109(9) 0.0036(9)
C16 0.0212(10) 0.0256(10) 0.0244(10) 0.0013(8) 0.0085(8) 0.0039(8)
C21 0.0256(11) 0.0285(11) 0.0304(11) 0.0046(9) 0.0116(9) 0.0068(9)
C20 0.0275(11) 0.0373(13) 0.0382(13) 0.0018(10) 0.0154(10) 0.0121(10)
C19 0.0238(11) 0.0461(14) 0.0395(13) -0.0038(11) 0.0154(10) -0.0008(10)
C18 0.0338(13) 0.0344(13) 0.0505(15) 0.0026(11) 0.0230(12) -0.0036(10)
C17 0.0288(12) 0.0264(11) 0.0469(14) 0.0035(10) 0.0183(11) 0.0033(9)

loop_
_atom_type_symbol
_atom_type_scat_dispersion_real
_atom_type_scat_dispersion_imag
_atom_type_scat_Cromer_Mann_a1
_atom_type_scat_Cromer_Mann_b1
_atom_type_scat_Cromer_Mann_a2
_atom_type_scat_Cromer_Mann_b2
_atom_type_scat_Cromer_Mann_a3
_atom_type_scat_Cromer_Mann_b3
_atom_type_scat_Cromer_Mann_a4
_atom_type_scat_Cromer_Mann_b4
_atom_type_scat_Cromer_Mann_c
_atom_type_scat_source
C 0.0033 0.0016 2.3100 20.8439 1.0200 10.2075 1.5886 0.5687 0.8650 51.6512 0.2156 'International Tables Vol C 4.2.6.8 and 6.1.1.4'
H 0.0000 0.0000 0.4930 10.5109 0.3229 26.1257 0.1402 3.1424 0.0408 57.7998 0.0030 'International Tables Vol C 4.2.6.8 and 6.1.1.4'
O 0.0106 0.0060 3.0485 13.2771 2.2868 5.7011 1.5463 0.3239 0.8670 32.9089 0.2508 'International Tables Vol C 4.2.6.8 and 6.1.1.4'
B 0.0013 0.0007 2.0545 23.2185 1.3326 1.0210 1.0979 60.3498 0.7068 0.1403 -0.1932 'International Tables Vol C 4.2.6.8 and 6.1.1.4'
P 0.1023 0.0942 6.4345 1.9067 4.1791 27.1570 1.7800 0.5260 1.4908 68.1645 1.1149 'International Tables Vol C 4.2.6.8 and 6.1.1.4'
N 0.0061 0.0033 12.2126 0.0057 3.1322 9.8933 2.0125 28.9975 1.1663 0.5826 -11.5290 'International Tables Vol C 4.2.6.8 and 6.1.1.4'
F 0.0171 0.0103 3.5392 10.2825 2.6412 4.2944 1.5170 0.2615 1.0243 26.1476 0.2776 'International Tables Vol C 4.2.6.8 and 6.1.1.4'
Cl 0.1484 0.1585 11.4604 0.0104 7.1964 1.1662 6.2556 18.5194 1.6455 47.7784 -9.5574 'International Tables Vol C 4.2.6.8 and 6.1.1.4'

loop_
_geom_angle_atom_site_label_1
_geom_angle_atom_site_label_2
_geom_angle_atom_site_label_3
_geom_angle
_geom_angle_publ_flag
Cl1 C40 Cl2 112.00(15) yes
Cl1 C40 H42 108.5 no
Cl2 C40 H42 108.9 no
Cl1 C40 H41 108.1 no
Cl2 C40 H41 109.4 no
H42 C40 H41 109.9 no
C1 P1 B2 113.77(10) yes
C1 P1 C22 106.15(10) yes
B2 P1 C22 112.81(10) yes
C1 P1 C16 107.14(10) yes
B2 P1 C16 108.57(10) yes
C22 P1 C16 108.12(10) yes
P1 C1 C2 124.50(16) yes
P1 C1 C6 117.43(15) yes
C2 C1 C6 118.06(19) yes
C1 C2 C3 119.7(2) yes
C1 C2 H2 120.2 no
C3 C2 H2 120.0 no
C2 C3 C4 120.6(2) yes
C2 C3 H3 119.3 no
C4 C3 H3 120.0 no
C3 C4 C5 121.0(2) yes
C3 C4 H4 119.0 no
C5 C4 H4 120.0 no
C4 C5 C6 117.20(19) yes
C4 C5 C7 125.85(19) yes
C6 C5 C7 116.91(18) yes
C1 C6 C5 123.35(19) yes
C1 C6 O1 116.28(17) yes
C5 C6 O1 120.37(18) yes
C6 O1 C15 114.78(15) yes
O1 C15 C14 117.25(17) yes
O1 C15 C10 117.11(18) yes
C14 C15 C10 125.63(19) yes
C15 C14 C13 114.09(18) yes
C15 C14 B1 128.17(18) yes
C13 C14 B1 117.68(18) yes
C14 C13 C12 122.6(2) yes
C14 C13 H13 119.1 no
C12 C13 H13 118.3 no
C13 C12 C11 120.5(2) yes
C13 C12 H12 119.6 no
C11 C12 H12 120.0 no
C12 C11 C10 120.14(19) yes
C12 C11 H11 119.0 no
C10 C11 H11 120.9 no
C15 C10 C11 117.04(19) yes
C15 C10 C7 118.68(18) yes
C11 C10 C7 124.26(19) yes
C10 C7 C5 106.46(17) yes
C10 C7 C9 112.56(18) yes
C5 C7 C9 112.02(19) yes
C10 C7 C8 108.68(19) yes
C5 C7 C8 107.94(18) yes
C9 C7 C8 109.02(19) yes
C7 C9 H91 110.9 no
C7 C9 H92 110.9 no
H91 C9 H92 108.4 no
C7 C9 H93 110.2 no
H91 C9 H93 108.5 no
H92 C9 H93 107.9 no
C7 C8 H81 109.6 no
C7 C8 H82 110.6 no
H81 C8 H82 108.6 no
C7 C8 H83 110.2 no
H81 C8 H83 108.8 no
H82 C8 H83 109.0 no
C14 B1 N1 112.65(17) yes
C14 B1 C28 106.10(16) yes
N1 B1 C28 107.44(16) yes
C14 B1 C34 115.46(16) yes
N1 B1 C34 103.79(16) yes
C28 B1 C34 111.23(17) yes
B1 N1 B2 117.06(16) yes
B1 N1 H112 108.0 no
B2 N1 H112 109.2 no
B1 N1 H111 108.9 no
B2 N1 H111 110.4 no
H112 N1 H111 102.2 no
P1 B2 N1 111.36(15) yes
P1 B2 H212 107.6 no
N1 B2 H212 114.7 no
P1 B2 H211 103.8 no
N1 B2 H211 113.8 no
H212 B2 H211 104.7 no
B1 C28 C33 125.18(19) yes
B1 C28 C29 121.39(19) yes
C33 C28 C29 113.4(2) yes
C28 C33 F5 120.5(2) yes
C28 C33 C32 124.0(2) yes
F5 C33 C32 115.5(2) yes
C33 C32 F4 120.3(2) yes
C33 C32 C31 119.7(2) yes
F4 C32 C31 120.0(2) yes
C32 C31 F3 120.6(2) yes
C32 C31 C30 119.0(2) yes
F3 C31 C30 120.4(3) yes
C31 C30 C29 119.4(2) yes
C31 C30 F2 120.0(2) yes
C29 C30 F2 120.5(2) yes
C28 C29 C30 124.3(2) yes
C28 C29 F1 119.59(19) yes
C30 C29 F1 116.1(2) yes
B1 C34 C35 127.54(18) yes
B1 C34 C39 119.20(18) yes
C35 C34 C39 113.11(19) yes
C34 C35 F6 121.23(19) yes
C34 C35 C36 123.6(2) yes
F6 C35 C36 115.11(19) yes
C35 C36 F7 120.1(2) yes
C35 C36 C37 120.4(2) yes
F7 C36 C37 119.4(2) yes
C36 C37 F8 121.1(2) yes
C36 C37 C38 118.9(2) yes
F8 C37 C38 120.1(2) yes
C37 C38 C39 118.7(2) yes
C37 C38 F9 120.1(2) yes
C39 C38 F9 121.2(2) yes
C34 C39 C38 125.2(2) yes
C34 C39 F10 119.08(19) yes
C38 C39 F10 115.68(19) yes
P1 C22 C27 122.96(17) yes
P1 C22 C23 117.93(17) yes
C27 C22 C23 119.1(2) yes
C22 C27 C26 120.3(2) yes
C22 C27 H27 120.1 no
C26 C27 H27 119.6 no
C27 C26 C25 119.9(2) yes
C27 C26 H26 119.1 no
C25 C26 H26 121.0 no
C26 C25 C24 120.5(2) yes
C26 C25 H25 118.7 no
C24 C25 H25 120.8 no
C25 C24 C23 119.9(2) yes
C25 C24 H24 121.1 no
C23 C24 H24 118.9 no
C22 C23 C24 120.3(2) yes
C22 C23 H23 118.9 no
C24 C23 H23 120.7 no
P1 C16 C21 122.28(17) yes
P1 C16 C17 117.77(17) yes
C21 C16 C17 119.9(2) yes
C16 C21 C20 119.9(2) yes
C16 C21 H21 120.1 no
C20 C21 H21 120.1 no
C21 C20 C19 120.2(2) yes
C21 C20 H20 119.2 no
C19 C20 H20 120.6 no
C20 C19 C18 120.0(2) yes
C20 C19 H19 120.0 no
C18 C19 H19 120.1 no
C19 C18 C17 120.4(2) yes
C19 C18 H18 120.2 no
C17 C18 H18 119.3 no
C16 C17 C18 119.6(2) yes
C16 C17 H17 121.0 no
C18 C17 H17 119.3 no

loop_
_geom_bond_atom_site_label_1
_geom_bond_atom_site_label_2
_geom_bond_distance
_geom_bond_publ_flag
Cl1 C40 1.752(3) yes
C40 Cl2 1.750(3) yes
C40 H42 0.976 no
C40 H41 0.967 no
P1 C1 1.800(2) yes
P1 B2 1.968(2) yes
P1 C22 1.805(2) yes
P1 C16 1.808(2) yes
C1 C2 1.399(3) yes
C1 C6 1.400(3) yes
C2 C3 1.393(3) yes
C2 H2 0.935 no
C3 C4 1.392(3) yes
C3 H3 0.954 no
C4 C5 1.398(3) yes
C4 H4 0.945 no
C5 C6 1.387(3) yes
C5 C7 1.523(3) yes
C6 O1 1.380(2) yes
O1 C15 1.413(2) yes
C15 C14 1.393(3) yes
C15 C10 1.401(3) yes
C14 C13 1.408(3) yes
C14 B1 1.627(3) yes
C13 C12 1.385(3) yes
C13 H13 0.945 no
C12 C11 1.388(3) yes
C12 H12 0.944 no
C11 C10 1.392(3) yes
C11 H11 0.935 no
C10 C7 1.529(3) yes
C7 C9 1.527(3) yes
C7 C8 1.547(3) yes
C9 H91 0.973 no
C9 H92 0.970 no
C9 H93 0.969 no
C8 H81 0.965 no
C8 H82 0.962 no
C8 H83 0.960 no
B1 N1 1.612(3) yes
B1 C28 1.660(3) yes
B1 C34 1.651(3) yes
N1 B2 1.582(3) yes
N1 H112 0.888 no
N1 H111 0.882 no
B2 H212 1.270 no
B2 H211 1.098 no
C28 C33 1.389(3) yes
C28 C29 1.388(3) yes
C33 F5 1.353(3) yes
C33 C32 1.387(3) yes
C32 F4 1.344(3) yes
C32 C31 1.373(4) yes
C31 F3 1.342(3) yes
C31 C30 1.374(4) yes
C30 C29 1.385(3) yes
C30 F2 1.346(3) yes
C29 F1 1.353(3) yes
C34 C35 1.387(3) yes
C34 C39 1.390(3) yes
C35 F6 1.352(3) yes
C35 C36 1.384(3) yes
C36 F7 1.347(3) yes
C36 C37 1.368(4) yes
C37 F8 1.339(3) yes
C37 C38 1.380(3) yes
C38 C39 1.379(3) yes
C38 F9 1.340(3) yes
C39 F10 1.365(2) yes
C22 C27 1.391(3) yes
C22 C23 1.397(3) yes
C27 C26 1.396(3) yes
C27 H27 0.938 no
C26 C25 1.377(4) yes
C26 H26 0.936 no
C25 C24 1.384(4) yes
C25 H25 0.936 no
C24 C23 1.386(3) yes
C24 H24 0.928 no
C23 H23 0.935 no
C16 C21 1.386(3) yes
C16 C17 1.395(3) yes
C21 C20 1.396(3) yes
C21 H21 0.930 no
C20 C19 1.378(4) yes
C20 H20 0.947 no
C19 C18 1.384(4) yes
C19 H19 0.948 no
C18 C17 1.390(3) yes
C18 H18 0.941 no
C17 H17 0.967 no

loop_
_platon_squeeze_void_nr
_platon_squeeze_void_average_x
_platon_squeeze_void_average_y
_platon_squeeze_void_average_z
_platon_squeeze_void_volume
_platon_squeeze_void_count_electrons
_platon_squeeze_void_content
1 0.500 0.500 0.500 272 31 ' '
